data_1564944
loop_
_publ_author_name
'Tcho\'n, D.'
'Makal, A.'

_publ_section_title
;
 Maximizing completeness in single-crystal high-pressure diffraction
 experiments: phase transitions in 2{^\,irc}AP
;
_journal_issue 6
_journal_name_full IUCrJ
_journal_page_first
;
;
_journal_paper_doi 10.1107/S2052252521009532
_journal_volume 8
_journal_year 2021
_chemical_formula_moiety 'C20 H14 O2'
_chemical_formula_sum 'C20 H14 O2'
_chemical_formula_weight 286.333
_space_group_crystal_system orthorhombic
_space_group_IT_number 62
_space_group_name_Hall '-P 2ac 2n'
_space_group_name_H-M_alt 'P n m a'
_symmetry_Int_Tables_number 62
_audit_creation_date 2021-06-15
_audit_creation_method
;
Olex2 1.5-alpha
(compiled 2021.06.11 svn.re2ff6fc for OlexSys, GUI svn.r6348)
;
_cell_angle_alpha 90
_cell_angle_beta 90
_cell_angle_gamma 90
_cell_formula_units_Z 4
_cell_length_a 7.15(1)
_cell_length_b 16.17(3)
_cell_length_c 11.288(9)
_cell_measurement_reflns_used 170
_cell_measurement_temperature 295.4(6)
_cell_measurement_theta_max 26.6510
_cell_measurement_theta_min 3.6030
_cell_volume 1305(3)
_computing_cell_refinement 'CrysAlisPro 1.171.41.93a (Rigaku OD, 2020)'
_computing_data_collection 'CrysAlisPro 1.171.41.93a (Rigaku OD, 2020)'
_computing_data_reduction 'CrysAlisPro 1.171.41.93a (Rigaku OD, 2020)'
_computing_molecular_graphics 'Olex2 1.5-alpha (Dolomanov et al., 2009)'
_computing_publication_material 'Olex2 1.5-alpha (Dolomanov et al., 2009)'
_computing_structure_refinement 'olex2.refine 1.5-alpha (Bourhis et al., 2015)'
_computing_structure_solution 'SHELXT 2014/5 (Sheldrick, 2014)'
_diffrn_ambient_environment 'Diamond Anvil Cell filled with parabar oil'
_diffrn_ambient_pressure 520500
_diffrn_ambient_temperature 295.4(6)
_diffrn_crystal_treatment 'Pressurized slowly in parabar oil as a hydrostatic medium.'
_diffrn_detector_area_resol_mean 5.2195
_diffrn_detector_type Atlas
_diffrn_measured_fraction_theta_full 0.9182
_diffrn_measured_fraction_theta_max 0.8061
_diffrn_measurement_details
;
List of Runs (angles in degrees, time in seconds):

  # Type    Start    End  Width  t~exp~   \w     \q     \k     \f   Frames
--------------------------------------------------------------------------
  1  \w    -37.00  33.00   1.00   80.00    --    6.97 -53.00-162.00   70
  2  \w    -46.00  35.00   1.00   80.00    --    6.97 -26.00   7.00   81
  3  \w    -53.00  50.00   1.00   80.00    --    6.97  13.00  -3.00  103
  4  \w    -20.00   6.00   1.00   80.00    --    6.97 -19.00-180.00   26
  5  \w     19.00  44.00   1.00   80.00    --    6.97 -19.00-180.00   25
  6  \w    -30.00  -4.00   1.00   80.00    --    6.97  19.00-180.00   26
  7  \w     -8.00  24.00   1.00   80.00    --    6.97  81.00 -29.00   32
  8  \w    -19.00   7.00   1.00   80.00    --   -8.77 -97.00-143.00   26
  9  \w    -35.00 -12.00   1.00   80.00    --   -8.77  57.00 -60.00   23
 10  \w    -35.00 -12.00   1.00  320.00    --   -8.77  57.00 120.00   23
 11  \w    -69.00 -30.00   1.00  320.00    --   -8.77 135.00 123.00   39
 12  \w    -19.00  17.00   1.00  320.00    --   -8.77 -97.00  35.00   36
 13  \w      5.00  31.00   1.00  320.00    --   -8.77 -99.00  60.00   26
;
_diffrn_measurement_device 'four-circle diffractometer'
_diffrn_measurement_device_type 'SuperNova, Dual, Cu at home/near, Atlas'
_diffrn_measurement_method '\w scans'
_diffrn_measurement_specimen_support 'Diamond Anvil Cell, effective opening angle of 55 degrees'
_diffrn_radiation_type 'Mo K\a'
_diffrn_radiation_wavelength 0.71073
_diffrn_reflns_av_R_equivalents 0.0719
_diffrn_reflns_av_unetI/netI 0.0727
_diffrn_reflns_Laue_measured_fraction_full 0.9182
_diffrn_reflns_Laue_measured_fraction_max 0.8061
_diffrn_reflns_limit_h_max 8
_diffrn_reflns_limit_h_min -8
_diffrn_reflns_limit_k_max 21
_diffrn_reflns_limit_k_min -21
_diffrn_reflns_limit_l_max 12
_diffrn_reflns_limit_l_min -13
_diffrn_reflns_number 1411
_diffrn_reflns_point_group_measured_fraction_full 0.9182
_diffrn_reflns_point_group_measured_fraction_max 0.8061
_diffrn_reflns_theta_full 25.2417
_diffrn_reflns_theta_max 28.74
_diffrn_reflns_theta_min 2.20
_exptl_absorpt_coefficient_mu 0.093
_exptl_absorpt_correction_T_max 1.00000
_exptl_absorpt_correction_T_min 0.26651
_exptl_absorpt_correction_type multi-scan
_exptl_absorpt_process_details
;
CrysAlisPro 1.171.41.93a (Rigaku Oxford Diffraction, 2020)
Empirical absorption correction using spherical harmonics,
implemented in SCALE3 ABSPACK scaling algorithm.
;
_exptl_crystal_colour 'clear yellow'
_exptl_crystal_colour_lustre clear
_exptl_crystal_colour_primary yellow
_exptl_crystal_density_diffrn 1.457
_exptl_crystal_description block
_exptl_crystal_F_000 600.297
_exptl_crystal_preparation 'Mounted in a Diamond-Anvil Cell using parabar oil as pressure medium.'
_exptl_crystal_pressure_history 'Pressurized to 0.5 GPa and left to stabilize over 24 hours.'
_exptl_crystal_size_max 0.205
_exptl_crystal_size_mid 0.152
_exptl_crystal_size_min 0.118
_refine_diff_density_max 0.3988
_refine_diff_density_min -0.3837
_refine_diff_density_rms 0.0951
_refine_ls_d_res_high 0.7390
_refine_ls_d_res_low 9.2559
_refine_ls_extinction_coef 0.0075(15)
_refine_ls_extinction_expression Fc^*^=kFc[1+0.001xFc^2^\l^3^/sin(2\q)]^-1/4^
_refine_ls_goodness_of_fit_ref 0.9283
_refine_ls_hydrogen_treatment constr
_refine_ls_matrix_type full
_refine_ls_number_constraints 0
_refine_ls_number_parameters 173
_refine_ls_number_reflns 1409
_refine_ls_number_restraints 0
_refine_ls_restrained_S_all 0.9283
_refine_ls_R_factor_all 0.0932
_refine_ls_R_factor_gt 0.0341
_refine_ls_shift/su_max -0.0004
_refine_ls_shift/su_mean 0.0000
_refine_ls_structure_factor_coef Fsqd
_refine_ls_weighting_details 'w=1/[\s^2^(Fo^2^)+(0.0031P)^2^] where P=(Fo^2^+2Fc^2^)/3'
_refine_ls_weighting_scheme calc
_refine_ls_wR_factor_gt 0.0487
_refine_ls_wR_factor_ref 0.0602
_reflns_Friedel_coverage 0.0
_reflns_limit_h_max 8
_reflns_limit_h_min -8
_reflns_limit_k_max 21
_reflns_limit_k_min -21
_reflns_limit_l_max 12
_reflns_limit_l_min -13
_reflns_number_gt 845
_reflns_number_total 1409
_reflns_threshold_expression I>=2u(I)
_cod_data_source_file fc5056.cif
_cod_data_source_block 2oAPal_5kbar
_cod_database_code 1564944
_olex2_refinement_description
;
1. Fixed Uiso
 At 1.2 times of:
  All C(H) groups
 At 1.5 times of:
  All C(H,H,H) groups
;
_olex2_submission_special_instructions 'No special instructions were received'
_oxdiff_exptl_absorpt_empirical_details
;
Empirical correction (ABSPACK) includes:
- Absorption correction using spherical harmonics
- Frame scaling
;

loop_
_space_group_symop_id
_space_group_symop_operation_xyz
1 x,y,z
2 x+1/2,-y+1/2,-z+1/2
3 -x,y+1/2,-z
4 -x+1/2,-y,z+1/2
5 -x,-y,-z
6 -x-1/2,y-1/2,z-1/2
7 x,-y-1/2,z
8 x-1/2,y,-z-1/2

loop_
_atom_site_label
_atom_site_type_symbol
_atom_site_fract_x
_atom_site_fract_y
_atom_site_fract_z
_atom_site_U_iso_or_equiv
_atom_site_adp_type
_atom_site_occupancy
_atom_site_site_symmetry_order
_atom_site_refinement_flags_posn
_atom_site_refinement_flags_adp
_atom_site_refinement_flags_occupancy
O1 O 0.48195(14) 0.53844(4) 0.77605(7) 0.0527(4) Uani 1.000000 1 . . .
C1 C 0.58150(17) 0.67496(5) 0.74280(9) 0.0270(3) Uani 1.000000 1 . . .
C2 C 0.60748(17) 0.67375(5) 0.61754(9) 0.0264(3) Uani 1.000000 1 . . .
C3 C 0.6239(2) 0.59900(7) 0.55040(13) 0.0327(4) Uani 1.000000 1 . . .
H3 H 0.6136(19) 0.5434(6) 0.5963(11) 0.057(4) Uani 1.000000 1 . . .
C4 C 0.6507(2) 0.60005(7) 0.43089(12) 0.0346(4) Uani 1.000000 1 . . .
H4 H 0.6604(18) 0.5445(7) 0.3819(11) 0.058(4) Uani 1.000000 1 . . .
C5 C 0.66706(18) 0.67512(6) 0.36664(10) 0.0314(3) Uani 1.000000 1 . . .
C6 C 0.6948(2) 0.67626(8) 0.24312(12) 0.0400(4) Uani 1.000000 1 . . .
H6 H 0.7065(19) 0.6195(7) 0.1968(9) 0.066(5) Uani 1.000000 1 . . .
C7 C 0.7085(3) 0.75 0.18222(17) 0.0430(6) Uani 1.000000 2 S T P
H7 H 0.732(3) 0.75 0.0864(17) 0.083(8) Uani 1.000000 2 S T P
C14 C 0.5740(3) 0.75 0.80156(15) 0.0279(5) Uani 1.000000 2 S T P
H14 H 0.555(2) 0.75 0.8955(13) 0.044(6) Uani 1.000000 2 S T P
C15 C 0.6230(2) 0.75 0.55602(13) 0.0247(4) Uani 1.000000 2 S T P
C16 C 0.6538(2) 0.75 0.43011(13) 0.0270(4) Uani 1.000000 2 S T P
C17 C 0.55536(18) 0.59944(6) 0.81610(10) 0.0321(4) Uani 1.000000 1 . . .
C18 C 0.6179(3) 0.60176(10) 0.94416(17) 0.0382(4) Uani 1.000000 1 . . .
H18a H 0.741(3) 0.6291(13) 0.9526(15) 0.085(7) Uani 1.000000 1 . . .
H18b H 0.522(3) 0.6386(11) 0.9949(12) 0.080(6) Uani 1.000000 1 . . .
H18c H 0.613(3) 0.5416(9) 0.9810(12) 0.096(6) Uani 1.000000 1 . . .

loop_
_atom_site_aniso_label
_atom_site_aniso_U_11
_atom_site_aniso_U_22
_atom_site_aniso_U_33
_atom_site_aniso_U_12
_atom_site_aniso_U_13
_atom_site_aniso_U_23
O1 0.0926(10) 0.0295(4) 0.0360(6) -0.0219(4) 0.0043(5) -0.0010(4)
C1 0.0371(9) 0.0212(5) 0.0226(8) -0.0008(5) 0.0006(5) -0.0002(5)
C2 0.0340(9) 0.0223(5) 0.0227(7) -0.0004(5) -0.0017(5) -0.0004(5)
C3 0.0460(10) 0.0228(6) 0.0293(9) 0.0009(6) -0.0004(6) -0.0043(6)
H3 0.085(14) 0.027(7) 0.059(11) 0.016(8) -0.009(7) -0.014(7)
C4 0.0482(11) 0.0284(6) 0.0272(10) 0.0013(6) -0.0004(6) -0.0057(6)
H4 0.068(13) 0.050(8) 0.055(10) 0.012(8) -0.000(7) -0.012(7)
C5 0.0400(10) 0.0328(6) 0.0215(8) 0.0014(6) -0.0013(5) -0.0044(6)
C6 0.0540(12) 0.0431(8) 0.0229(10) 0.0031(7) 0.0001(6) -0.0054(7)
H6 0.118(14) 0.055(9) 0.024(9) 0.011(9) 0.014(7) -0.015(7)
C7 0.0564(18) 0.0491(12) 0.0235(14) -0.000000 0.0028(10) 0.000000
H7 0.11(2) 0.083(13) 0.060(18) -0.000000 0.020(14) 0.000000
C14 0.0386(14) 0.0216(8) 0.0233(12) -0.000000 0.0001(9) 0.000000
H14 0.079(18) 0.046(10) 0.007(11) -0.000000 -0.001(10) 0.000000
C15 0.0290(13) 0.0220(7) 0.0231(10) -0.000000 -0.0023(7) 0.000000
C16 0.0306(13) 0.0298(8) 0.0207(11) -0.000000 -0.0025(7) 0.000000
C17 0.0447(11) 0.0232(5) 0.0283(9) -0.0039(6) 0.0038(5) 0.0010(5)
C18 0.0528(15) 0.0324(7) 0.0295(10) -0.0012(8) 0.0003(9) 0.0069(7)
H18a 0.080(19) 0.117(14) 0.058(11) -0.011(13) -0.000(12) 0.042(10)
H18b 0.099(19) 0.112(14) 0.028(10) 0.022(13) 0.009(8) -0.004(9)
H18c 0.16(2) 0.051(9) 0.080(12) 0.020(11) -0.026(10) 0.021(9)

loop_
_atom_type_symbol
_atom_type_scat_dispersion_real
_atom_type_scat_dispersion_imag
_atom_type_scat_source
_atom_type_scat_dispersion_source
C 0.00347 0.00161 'NoSpherA2: Chem.Sci. 2021, DOI:10.1039/D0SC05526C' 'Henke, Gullikson and Davis, At. Data and Nucl. Data Tables, 1993, 54, 2'
H 0.00000 0.00000 'NoSpherA2: Chem.Sci. 2021, DOI:10.1039/D0SC05526C' 'Henke, Gullikson and Davis, At. Data and Nucl. Data Tables, 1993, 54, 2'
O 0.01158 0.00611 'NoSpherA2: Chem.Sci. 2021, DOI:10.1039/D0SC05526C' 'Henke, Gullikson and Davis, At. Data and Nucl. Data Tables, 1993, 54, 2'

loop_
_exptl_crystal_face_index_h
_exptl_crystal_face_index_k
_exptl_crystal_face_index_l
_exptl_crystal_face_perp_dist
0 -1 0 0.0396
-7 -15 -7 0.0974
0 1 0 0.0781
0 1 -1 0.0525
10 -3 3 0.0916
9 -2 6 0.0881
0 -1 -1 0.0708
-1 -1 1 0.0580
0 -1 1 0.0674
0 1 1 0.0592
-1 1 1 0.0425

loop_
_geom_angle_atom_site_label_1
_geom_angle_atom_site_label_2
_geom_angle_atom_site_label_3
_geom_angle
_geom_angle_site_symmetry_1
_geom_angle_site_symmetry_3
_geom_angle_publ_flag
C14 C1 C2 119.49(10) . . ?
C17 C1 C2 123.83(9) . . ?
C17 C1 C14 116.66(10) . . ?
C3 C2 C1 123.17(10) . . ?
C15 C2 C1 118.90(10) . . ?
C15 C2 C3 117.91(11) . . ?
H3 C3 C2 117.4(6) . . ?
C4 C3 C2 121.67(11) . . ?
C4 C3 H3 120.9(6) . . ?
H4 C4 C3 121.1(7) . . ?
C5 C4 C3 121.89(11) . . ?
C5 C4 H4 117.0(7) . . ?
C6 C5 C4 121.92(10) . . ?
C16 C5 C4 118.00(11) . . ?
C16 C5 C6 120.08(11) . . ?
H6 C6 C5 119.2(6) . . ?
C7 C6 C5 120.96(13) . . ?
C7 C6 H6 119.8(6) . . ?
C6 C7 C6 119.57(19) 7_575 . ?
H7 C7 C6 120.21(10) . 7_575 ?
H7 C7 C6 120.21(10) . . ?
C1 C14 C1 122.52(15) 7_575 . ?
H14 C14 C1 118.70(8) . 7_575 ?
H14 C14 C1 118.70(8) . . ?
C2 C15 C2 120.60(14) 7_575 . ?
C16 C15 C2 119.70(7) . . ?
C16 C15 C2 119.70(7) . 7_575 ?
C5 C16 C5 118.34(14) 7_575 . ?
C15 C16 C5 120.82(7) . . ?
C15 C16 C5 120.82(7) . 7_575 ?
C1 C17 O1 121.21(11) . . ?
C18 C17 O1 120.47(11) . . ?
C18 C17 C1 118.29(11) . . ?
H18a C18 C17 111.5(10) . . ?
H18b C18 C17 109.5(9) . . ?
H18b C18 H18a 105.7(12) . . ?
H18c C18 C17 110.1(8) . . ?
H18c C18 H18a 113.5(13) . . ?
H18c C18 H18b 106.3(11) . . ?

loop_
_geom_bond_atom_site_label_1
_geom_bond_atom_site_label_2
_geom_bond_distance
_geom_bond_site_symmetry_2
_geom_bond_publ_flag
O1 C17 1.2054(18) . ?
C1 C2 1.4261(18) . ?
C1 C14 1.384(2) . ?
C1 C17 1.487(2) . ?
C2 C3 1.432(2) . ?
C2 C15 1.420(2) . ?
C3 H3 1.041(12) . ?
C3 C4 1.363(2) . ?
C4 H4 1.058(11) . ?
C4 C5 1.419(2) . ?
C5 C6 1.408(2) . ?
C5 C16 1.410(2) . ?
C6 H6 1.061(11) . ?
C6 C7 1.380(2) . ?
C7 H7 1.094(18) . ?
C14 H14 1.069(14) . ?
C15 C16 1.438(2) . ?
C17 C18 1.513(2) . ?
C18 H18a 0.993(19) . ?
C18 H18b 1.075(16) . ?
C18 H18c 1.058(14) . ?

loop_
_geom_torsion_atom_site_label_1
_geom_torsion_atom_site_label_2
_geom_torsion_atom_site_label_3
_geom_torsion_atom_site_label_4
_geom_torsion
_geom_torsion_site_symmetry_1
_geom_torsion_site_symmetry_2
_geom_torsion_site_symmetry_3
_geom_torsion_site_symmetry_4
_geom_torsion_publ_flag
O1 C17 C1 C2 -30.07(15) . . . . ?
O1 C17 C1 C14 147.97(14) . . . . ?
C1 C2 C3 C4 -179.25(12) . . . . ?
C1 C2 C15 C2 -1.84(7) . . . 7_575 ?
C1 C2 C15 C16 178.52(12) . . . . ?
C1 C14 C1 C2 -3.3(2) . . 7_575 7_575 ?
C1 C14 C1 C17 174.83(16) . . 7_575 7_575 ?
C2 C3 C4 C5 1.08(16) . . . . ?
C2 C15 C2 C3 -179.81(15) . . 7_575 7_575 ?
C2 C15 C16 C5 0.55(17) . . . . ?
C2 C15 C16 C5 179.09(13) . . . 7_575 ?
C3 C4 C5 C6 -179.98(13) . . . . ?
C3 C4 C5 C16 -0.32(17) . . . . ?
C4 C5 C6 C7 179.36(16) . . . . ?
C4 C5 C16 C5 -179.06(15) . . . 7_575 ?
C4 C5 C16 C15 -0.49(15) . . . . ?
C5 C6 C7 C6 -0.04(9) . . . 7_575 ?
C5 C16 C5 C6 -0.60(18) . . 7_575 7_575 ?
